data_7023884
loop_
_publ_author_name
'Kumar, Vikash'
'Kalita, Aswini'
'Mondal, Biplab'

_publ_section_title
;
 Phenol ring nitration induced by the unprecedented reduction of the
 Cu(ii) centre by nitrogen dioxide.
;
_journal_issue 46
_journal_name_full 'Dalton transactions (Cambridge, England : 2003)'
_journal_page_first 16264
_journal_page_last 16267
_journal_paper_doi 10.1039/c3dt51642c
_journal_volume 42
_journal_year 2013
_chemical_formula_sum 'C34 H56 N2 O2'
_chemical_formula_weight 524.81
_chemical_name_systematic
; 
 ? 
;
_space_group_IT_number 14
_symmetry_cell_setting monoclinic
_symmetry_space_group_name_Hall '-P 2ybc'
_symmetry_space_group_name_H-M 'P 1 21/c 1'
_atom_sites_solution_hydrogens geom
_atom_sites_solution_primary direct
_atom_sites_solution_secondary difmap
_audit_creation_method SHELXL-97
_cell_angle_alpha 90.00
_cell_angle_beta 99.939(4)
_cell_angle_gamma 90.00
_cell_formula_units_Z 4
_cell_length_a 15.3347(6)
_cell_length_b 10.3571(7)
_cell_length_c 21.7602(10)
_cell_measurement_reflns_used 3833
_cell_measurement_temperature 293(2)
_cell_measurement_theta_max 28.7195
_cell_measurement_theta_min 2.8949
_cell_volume 3404.2(3)
_computing_cell_refinement 'Bruker SMART'
_computing_data_collection 'Bruker SMART'
_computing_data_reduction 'Bruker SAINT'
_computing_molecular_graphics 'Bruker SHELXTL'
_computing_publication_material 'Bruker SHELXTL'
_computing_structure_refinement 'SHELXL-97 (Sheldrick, 1997)'
_computing_structure_solution 'SHELXS-97 (Sheldrick, 1990)'
_diffrn_ambient_temperature 293(2)
_diffrn_measured_fraction_theta_full 0.998
_diffrn_measured_fraction_theta_max 0.998
_diffrn_radiation_monochromator graphite
_diffrn_radiation_source 'fine-focus sealed tube'
_diffrn_radiation_type MoK\a
_diffrn_radiation_wavelength 0.71073
_diffrn_reflns_av_R_equivalents 0.0296
_diffrn_reflns_av_unetI/netI 0.0460
_diffrn_reflns_limit_h_max 18
_diffrn_reflns_limit_h_min -18
_diffrn_reflns_limit_k_max 11
_diffrn_reflns_limit_k_min -12
_diffrn_reflns_limit_l_max 25
_diffrn_reflns_limit_l_min -25
_diffrn_reflns_number 15052
_diffrn_reflns_theta_full 25.00
_diffrn_reflns_theta_max 25.00
_diffrn_reflns_theta_min 2.90
_exptl_absorpt_coefficient_mu 0.062
_exptl_absorpt_correction_type none
_exptl_crystal_colour colourless
_exptl_crystal_density_diffrn 1.024
_exptl_crystal_density_method 'not measured'
_exptl_crystal_description block
_exptl_crystal_F_000 1160
_exptl_crystal_size_max 0.4
_exptl_crystal_size_mid 0.3
_exptl_crystal_size_min 0.2
_refine_diff_density_max 0.208
_refine_diff_density_min -0.267
_refine_diff_density_rms 0.072
_refine_ls_extinction_method none
_refine_ls_goodness_of_fit_ref 1.059
_refine_ls_hydrogen_treatment mixed
_refine_ls_matrix_type full
_refine_ls_number_parameters 359
_refine_ls_number_reflns 5979
_refine_ls_number_restraints 0
_refine_ls_restrained_S_all 1.059
_refine_ls_R_factor_all 0.0867
_refine_ls_R_factor_gt 0.0600
_refine_ls_shift/su_max 0.000
_refine_ls_shift/su_mean 0.000
_refine_ls_structure_factor_coef Fsqd
_refine_ls_weighting_details 'calc w=1/[\s^2^(Fo^2^)+(0.1000P)^2^+0.0000P] where P=(Fo^2^+2Fc^2^)/3'
_refine_ls_weighting_scheme calc
_refine_ls_wR_factor_gt 0.1579
_refine_ls_wR_factor_ref 0.1838
_reflns_number_gt 4127
_reflns_number_total 5990
_reflns_threshold_expression >2sigma(I)
_cod_data_source_file c3dt51642c.txt
_cod_data_source_block 2
_cod_depositor_comments
;
The following automatic conversions were performed:

'_symmetry_cell_setting' value 'Monoclinic' changed to 'monoclinic'
according to /home/saulius/struct/CIF-dictionaries/cif_core.dic
dictionary named 'cif_core.dic' version 2.4.2 from 2011-04-26.

Automatic conversion script
Id: cif_fix_values 1891 2012-01-12 08:04:46Z andrius 
;
_cod_original_sg_symbol_H-M 'P2(1)/c  '
_cod_database_code 7023884

loop_
_symmetry_equiv_pos_as_xyz
'x, y, z'
'-x, y+1/2, -z+1/2'
'-x, -y, -z'
'x, -y-1/2, z-1/2'

loop_
_atom_site_label
_atom_site_type_symbol
_atom_site_fract_x
_atom_site_fract_y
_atom_site_fract_z
_atom_site_U_iso_or_equiv
_atom_site_adp_type
_atom_site_occupancy
_atom_site_symmetry_multiplicity
_atom_site_calc_flag
_atom_site_refinement_flags
N2 N 0.16339(9) 0.43449(16) 0.08947(7) 0.0425(4) Uani 1 1 d .
N1 N 0.23673(11) 0.53098(19) 0.20897(8) 0.0565(5) Uani 1 1 d .
O1 O 0.14931(8) 0.29175(15) 0.20846(6) 0.0512(4) Uani 1 1 d .
H1 H 0.1597 0.3646 0.1969 0.077 Uiso 1 1 calc R
O2 O 0.27355(9) 0.21353(16) 0.11595(6) 0.0556(4) Uani 1 1 d .
H2 H 0.2353 0.2642 0.1228 0.083 Uiso 1 1 calc R
C26 C 0.29665(12) 0.3785(2) -0.02856(8) 0.0459(5) Uani 1 1 d .
H26 H 0.2641 0.4336 -0.0576 0.055 Uiso 1 1 calc R
C23 C 0.39456(11) 0.2143(2) 0.06021(8) 0.0427(5) Uani 1 1 d .
C8 C 0.05083(12) 0.1160(2) 0.18059(8) 0.0434(5) Uani 1 1 d .
C21 C 0.26056(11) 0.3376(2) 0.02228(8) 0.0429(5) Uani 1 1 d .
C20 C 0.16724(11) 0.3743(2) 0.02897(8) 0.0471(5) Uani 1 1 d .
H20A H 0.1435 0.4339 -0.0041 0.056 Uiso 1 1 calc R
H20B H 0.1304 0.2976 0.0243 0.056 Uiso 1 1 calc R
C7 C 0.07961(11) 0.2400(2) 0.16785(8) 0.0407(5) Uani 1 1 d .
C24 C 0.42629(12) 0.2574(2) 0.00756(8) 0.0465(5) Uani 1 1 d .
H24 H 0.4820 0.2294 0.0020 0.056 Uiso 1 1 calc R
C25 C 0.38042(12) 0.3392(2) -0.03713(9) 0.0461(5) Uani 1 1 d .
C6 C 0.03825(11) 0.3077(2) 0.11530(8) 0.0424(5) Uani 1 1 d .
C9 C -0.02282(12) 0.0676(2) 0.14006(9) 0.0499(5) Uani 1 1 d .
H9 H -0.0435 -0.0139 0.1483 0.060 Uiso 1 1 calc R
C22 C 0.30948(11) 0.2565(2) 0.06644(8) 0.0421(5) Uani 1 1 d .
C10 C -0.06673(12) 0.1331(2) 0.08859(9) 0.0498(6) Uani 1 1 d .
C11 C -0.03421(12) 0.2535(2) 0.07678(9) 0.0483(5) Uani 1 1 d .
H11 H -0.0617 0.2995 0.0421 0.058 Uiso 1 1 calc R
C5 C 0.07117(12) 0.4394(2) 0.10131(9) 0.0478(5) Uani 1 1 d .
H5A H 0.0330 0.4747 0.0650 0.057 Uiso 1 1 calc R
H5B H 0.0684 0.4964 0.1363 0.057 Uiso 1 1 calc R
C27 C 0.44858(12) 0.1247(2) 0.10907(9) 0.0530(6) Uani 1 1 d .
C12 C 0.09867(13) 0.0354(2) 0.23560(9) 0.0527(6) Uani 1 1 d .
C4 C 0.20541(14) 0.5612(2) 0.09419(9) 0.0539(6) Uani 1 1 d .
H4A H 0.1720 0.6179 0.0633 0.065 Uiso 1 1 calc R
H4B H 0.2645 0.5528 0.0843 0.065 Uiso 1 1 calc R
C31 C 0.41705(14) 0.3795(2) -0.09591(9) 0.0575(6) Uani 1 1 d .
C3 C 0.21223(16) 0.6237(2) 0.15820(10) 0.0635(6) Uani 1 1 d .
H3A H 0.2561 0.6920 0.1622 0.076 Uiso 1 1 calc R
H3B H 0.1557 0.6625 0.1618 0.076 Uiso 1 1 calc R
C16 C -0.14883(13) 0.0786(3) 0.04569(10) 0.0630(7) Uani 1 1 d .
C13 C 0.19519(14) 0.0113(3) 0.22704(11) 0.0677(7) Uani 1 1 d .
H13A H 0.1955 -0.0348 0.1888 0.102 Uiso 1 1 calc R
H13B H 0.2252 -0.0388 0.2614 0.102 Uiso 1 1 calc R
H13C H 0.2249 0.0925 0.2256 0.102 Uiso 1 1 calc R
C30 C 0.54091(13) 0.0969(3) 0.09406(11) 0.0704(7) Uani 1 1 d .
H30A H 0.5352 0.0520 0.0550 0.106 Uiso 1 1 calc R
H30B H 0.5736 0.0445 0.1265 0.106 Uiso 1 1 calc R
H30C H 0.5717 0.1768 0.0913 0.106 Uiso 1 1 calc R
C14 C 0.09790(16) 0.1053(3) 0.29813(10) 0.0708(7) Uani 1 1 d .
H14A H 0.1301 0.1849 0.2988 0.106 Uiso 1 1 calc R
H14B H 0.1252 0.0513 0.3319 0.106 Uiso 1 1 calc R
H14C H 0.0379 0.1231 0.3026 0.106 Uiso 1 1 calc R
C28 C 0.40032(16) -0.0042(3) 0.11093(13) 0.0772(8) Uani 1 1 d .
H28A H 0.3418 0.0112 0.1194 0.116 Uiso 1 1 calc R
H28B H 0.4324 -0.0576 0.1432 0.116 Uiso 1 1 calc R
H28C H 0.3965 -0.0469 0.0714 0.116 Uiso 1 1 calc R
C33 C 0.3820(2) 0.2840(3) -0.14797(11) 0.0894(9) Uani 1 1 d .
H33A H 0.3185 0.2866 -0.1561 0.134 Uiso 1 1 calc R
H33B H 0.4014 0.1984 -0.1354 0.134 Uiso 1 1 calc R
H33C H 0.4041 0.3071 -0.1852 0.134 Uiso 1 1 calc R
C15 C 0.05461(17) -0.0967(3) 0.23988(12) 0.0777(8) Uani 1 1 d .
H15A H -0.0057 -0.0845 0.2452 0.117 Uiso 1 1 calc R
H15B H 0.0860 -0.1436 0.2749 0.117 Uiso 1 1 calc R
H15C H 0.0560 -0.1445 0.2023 0.117 Uiso 1 1 calc R
C29 C 0.46231(15) 0.1893(3) 0.17366(10) 0.0725(8) Uani 1 1 d .
H29A H 0.4908 0.2713 0.1716 0.109 Uiso 1 1 calc R
H29B H 0.4988 0.1351 0.2034 0.109 Uiso 1 1 calc R
H29C H 0.4060 0.2018 0.1863 0.109 Uiso 1 1 calc R
C19 C -0.13051(16) 0.0691(4) -0.02163(11) 0.0885(9) Uani 1 1 d .
H19A H -0.1835 0.0426 -0.0490 0.133 Uiso 1 1 calc R
H19B H -0.0845 0.0070 -0.0233 0.133 Uiso 1 1 calc R
H19C H -0.1121 0.1519 -0.0346 0.133 Uiso 1 1 calc R
C1 C 0.32842(15) 0.4874(3) 0.21232(12) 0.0765(8) Uani 1 1 d .
H1A H 0.3350 0.4478 0.1735 0.115 Uiso 1 1 calc R
H1B H 0.3426 0.4258 0.2455 0.115 Uiso 1 1 calc R
H1C H 0.3676 0.5601 0.2202 0.115 Uiso 1 1 calc R
C18 C -0.22701(14) 0.1705(3) 0.04668(12) 0.0840(9) Uani 1 1 d .
H18A H -0.2785 0.1375 0.0199 0.126 Uiso 1 1 calc R
H18B H -0.2128 0.2542 0.0322 0.126 Uiso 1 1 calc R
H18C H -0.2387 0.1774 0.0885 0.126 Uiso 1 1 calc R
C2 C 0.2260(2) 0.5892(3) 0.26843(12) 0.0994(10) Uani 1 1 d .
H2A H 0.2636 0.6637 0.2763 0.149 Uiso 1 1 calc R
H2B H 0.2420 0.5276 0.3014 0.149 Uiso 1 1 calc R
H2C H 0.1654 0.6147 0.2666 0.149 Uiso 1 1 calc R
C32 C 0.51840(16) 0.3794(4) -0.08438(12) 0.0900(10) Uani 1 1 d .
H32A H 0.5390 0.4112 -0.1208 0.135 Uiso 1 1 calc R
H32B H 0.5397 0.2930 -0.0757 0.135 Uiso 1 1 calc R
H32C H 0.5401 0.4340 -0.0494 0.135 Uiso 1 1 calc R
C34 C 0.38704(19) 0.5154(3) -0.11639(13) 0.0885(9) Uani 1 1 d .
H34A H 0.4126 0.5397 -0.1520 0.133 Uiso 1 1 calc R
H34B H 0.4060 0.5748 -0.0829 0.133 Uiso 1 1 calc R
H34C H 0.3237 0.5174 -0.1272 0.133 Uiso 1 1 calc R
C17 C -0.17452(19) -0.0553(3) 0.06627(13) 0.0978(10) Uani 1 1 d .
H17A H -0.1854 -0.0510 0.1084 0.147 Uiso 1 1 calc R
H17B H -0.1272 -0.1148 0.0641 0.147 Uiso 1 1 calc R
H17C H -0.2271 -0.0840 0.0392 0.147 Uiso 1 1 calc R

loop_
_atom_site_aniso_label
_atom_site_aniso_U_11
_atom_site_aniso_U_22
_atom_site_aniso_U_33
_atom_site_aniso_U_23
_atom_site_aniso_U_13
_atom_site_aniso_U_12
N2 0.0403(8) 0.0444(11) 0.0433(9) 0.0023(8) 0.0090(7) 0.0012(8)
N1 0.0648(11) 0.0545(12) 0.0509(11) -0.0066(9) 0.0122(8) -0.0073(10)
O1 0.0492(8) 0.0519(10) 0.0492(8) 0.0070(7) -0.0013(6) -0.0079(7)
O2 0.0510(8) 0.0706(12) 0.0483(8) 0.0146(7) 0.0169(6) 0.0104(7)
C26 0.0498(11) 0.0489(14) 0.0372(10) 0.0026(9) 0.0027(8) -0.0024(10)
C23 0.0408(10) 0.0468(13) 0.0394(11) -0.0028(9) 0.0037(8) -0.0009(9)
C8 0.0412(10) 0.0461(13) 0.0447(11) 0.0014(9) 0.0130(8) -0.0012(9)
C21 0.0386(9) 0.0486(13) 0.0403(11) -0.0015(9) 0.0031(8) 0.0003(9)
C20 0.0403(10) 0.0584(14) 0.0405(11) 0.0029(10) 0.0016(8) 0.0032(10)
C7 0.0345(9) 0.0480(13) 0.0403(10) -0.0014(9) 0.0087(8) -0.0011(9)
C24 0.0417(10) 0.0530(14) 0.0458(12) -0.0070(10) 0.0100(8) 0.0002(10)
C25 0.0468(10) 0.0510(13) 0.0417(11) -0.0058(10) 0.0109(8) -0.0063(10)
C6 0.0360(9) 0.0486(13) 0.0440(11) 0.0007(9) 0.0106(8) 0.0017(9)
C9 0.0490(11) 0.0486(14) 0.0548(12) -0.0064(10) 0.0169(9) -0.0076(10)
C22 0.0430(10) 0.0457(13) 0.0377(10) 0.0002(9) 0.0068(8) -0.0019(9)
C10 0.0409(10) 0.0636(16) 0.0459(12) -0.0077(11) 0.0101(8) -0.0054(10)
C11 0.0384(10) 0.0617(15) 0.0441(11) 0.0006(10) 0.0057(8) 0.0032(10)
C5 0.0420(10) 0.0509(14) 0.0504(11) 0.0072(10) 0.0078(8) 0.0073(10)
C27 0.0477(11) 0.0574(15) 0.0522(12) 0.0034(11) 0.0036(9) 0.0086(11)
C12 0.0531(11) 0.0515(14) 0.0547(12) 0.0101(11) 0.0126(9) 0.0002(11)
C4 0.0604(12) 0.0453(14) 0.0570(13) 0.0083(11) 0.0125(10) -0.0051(11)
C31 0.0655(13) 0.0645(17) 0.0457(12) 0.0003(11) 0.0186(10) -0.0070(12)
C3 0.0725(14) 0.0454(14) 0.0734(16) -0.0033(12) 0.0146(12) -0.0071(12)
C16 0.0482(12) 0.0806(19) 0.0590(14) -0.0154(13) 0.0060(10) -0.0137(12)
C13 0.0539(12) 0.0718(18) 0.0770(16) 0.0166(13) 0.0106(11) 0.0105(13)
C30 0.0523(13) 0.079(2) 0.0788(16) 0.0074(14) 0.0077(11) 0.0208(13)
C14 0.0809(16) 0.083(2) 0.0493(13) 0.0152(13) 0.0143(11) 0.0045(15)
C28 0.0693(15) 0.0626(18) 0.0974(19) 0.0184(15) 0.0080(13) 0.0132(14)
C33 0.126(2) 0.097(2) 0.0497(15) -0.0147(15) 0.0287(14) -0.020(2)
C15 0.0801(16) 0.0579(18) 0.0951(19) 0.0252(15) 0.0152(14) -0.0050(14)
C29 0.0671(14) 0.095(2) 0.0505(14) 0.0086(14) -0.0043(11) 0.0173(14)
C19 0.0693(15) 0.129(3) 0.0625(16) -0.0313(17) -0.0003(12) -0.0087(17)
C1 0.0676(15) 0.076(2) 0.0814(18) -0.0011(14) -0.0006(12) -0.0086(14)
C18 0.0432(12) 0.120(3) 0.0863(18) -0.0178(17) 0.0038(11) -0.0058(15)
C2 0.133(2) 0.103(3) 0.0670(17) -0.0249(18) 0.0308(16) -0.015(2)
C32 0.0704(16) 0.130(3) 0.0773(17) 0.0122(18) 0.0355(13) -0.0132(18)
C34 0.113(2) 0.080(2) 0.0810(18) 0.0234(16) 0.0408(16) -0.0050(18)
C17 0.0905(19) 0.105(3) 0.092(2) -0.0256(19) -0.0015(15) -0.0421(19)

loop_
_atom_type_symbol
_atom_type_description
_atom_type_scat_dispersion_real
_atom_type_scat_dispersion_imag
_atom_type_scat_source
C C 0.0033 0.0016 'International Tables Vol C Tables 4.2.6.8 and 6.1.1.4'
H H 0.0000 0.0000 'International Tables Vol C Tables 4.2.6.8 and 6.1.1.4'
N N 0.0061 0.0033 'International Tables Vol C Tables 4.2.6.8 and 6.1.1.4'
O O 0.0106 0.0060 'International Tables Vol C Tables 4.2.6.8 and 6.1.1.4'

loop_
_geom_angle_atom_site_label_1
_geom_angle_atom_site_label_2
_geom_angle_atom_site_label_3
_geom_angle
C20 N2 C4 111.09(15)
C20 N2 C5 110.99(14)
C4 N2 C5 112.35(16)
C3 N1 C1 111.02(18)
C3 N1 C2 110.1(2)
C1 N1 C2 109.6(2)
C21 C26 C25 121.52(18)
C24 C23 C22 116.20(17)
C24 C23 C27 122.55(16)
C22 C23 C27 121.24(16)
C7 C8 C9 116.82(18)
C7 C8 C12 121.84(17)
C9 C8 C12 121.33(19)
C22 C21 C26 119.54(17)
C22 C21 C20 119.39(16)
C26 C21 C20 121.00(17)
N2 C20 C21 112.25(14)
O1 C7 C6 121.59(18)
O1 C7 C8 117.86(17)
C6 C7 C8 120.56(17)
C25 C24 C23 124.46(17)
C24 C25 C26 116.97(16)
C24 C25 C31 122.30(17)
C26 C25 C31 120.64(18)
C7 C6 C11 119.57(19)
C7 C6 C5 120.03(17)
C11 C6 C5 120.39(18)
C10 C9 C8 124.2(2)
O2 C22 C21 119.85(16)
O2 C22 C23 118.82(17)
C21 C22 C23 121.29(16)
C9 C10 C11 116.91(18)
C9 C10 C16 123.0(2)
C11 C10 C16 120.1(2)
C6 C11 C10 121.90(19)
N2 C5 C6 111.59(16)
C23 C27 C28 109.80(17)
C23 C27 C30 111.85(17)
C28 C27 C30 108.1(2)
C23 C27 C29 109.96(18)
C28 C27 C29 110.2(2)
C30 C27 C29 106.88(17)
C8 C12 C15 112.03(18)
C8 C12 C13 109.42(16)
C15 C12 C13 107.7(2)
C8 C12 C14 110.89(19)
C15 C12 C14 107.09(18)
C13 C12 C14 109.61(18)
N2 C4 C3 114.00(17)
C34 C31 C33 109.3(2)
C34 C31 C25 110.97(18)
C33 C31 C25 107.94(19)
C34 C31 C32 107.2(2)
C33 C31 C32 109.8(2)
C25 C31 C32 111.66(18)
N1 C3 C4 112.32(19)
C18 C16 C17 108.5(2)
C18 C16 C10 108.9(2)
C17 C16 C10 112.3(2)
C18 C16 C19 108.9(2)
C17 C16 C19 108.6(2)
C10 C16 C19 109.60(17)

loop_
_geom_bond_atom_site_label_1
_geom_bond_atom_site_label_2
_geom_bond_distance
N2 C20 1.467(2)
N2 C4 1.458(3)
N2 C5 1.481(2)
N1 C3 1.463(3)
N1 C1 1.466(3)
N1 C2 1.462(3)
O1 C7 1.373(2)
O2 C22 1.367(2)
C26 C21 1.386(3)
C26 C25 1.391(3)
C23 C24 1.393(3)
C23 C22 1.405(2)
C23 C27 1.541(3)
C8 C7 1.401(3)
C8 C9 1.401(3)
C8 C12 1.538(3)
C21 C22 1.394(3)
C21 C20 1.512(2)
C7 C6 1.397(3)
C24 C25 1.386(3)
C25 C31 1.541(3)
C6 C11 1.390(3)
C6 C5 1.503(3)
C9 C10 1.381(3)
C10 C11 1.384(3)
C10 C16 1.539(3)
C27 C28 1.530(3)
C27 C30 1.534(3)
C27 C29 1.538(3)
C12 C15 1.536(3)
C12 C13 1.544(3)
C12 C14 1.543(3)
C4 C3 1.523(3)
C31 C34 1.524(4)
C31 C33 1.529(3)
C31 C32 1.531(3)
C16 C18 1.534(3)
C16 C17 1.529(4)
C16 C19 1.542(3)
